data_2106787
loop_
_publ_author_name
'Brunton, G.'

_publ_section_title
;
 The Crystal Structure of Rb Th3 F13
;
_journal_name_full 'Acta Crystallographica B (24,1968-38,1982)'
_journal_page_first 1823
_journal_page_last 1826
_journal_volume 27
_journal_year 1971
_chemical_formula_sum 'F13 Rb Th3'
_chemical_name_systematic 'Rb Th3 F13'
_space_group_IT_number 26
_symmetry_space_group_name_Hall 'P -2a 2a'
_symmetry_space_group_name_H-M 'P 21 m a'
_cell_angle_alpha 90
_cell_angle_beta 90
_cell_angle_gamma 90
_cell_formula_units_Z 2
_cell_length_a 8.649
_cell_length_b 8.176
_cell_length_c 7.4453
_cell_volume 526.489
_citation_journal_id_ASTM ACBCAR
_cod_data_source_file Brunton_ACBCAR_1971_1414.cif
_cod_data_source_block F13Rb1Th3
_cod_original_cell_volume 526.4886
_cod_original_sg_symbol_Hall 'P 2c -2 (z,x,y)'
_cod_original_formula_sum 'F13 Rb1 Th3'
_cod_database_code 2106787

loop_
_symmetry_equiv_pos_as_xyz
x,y,z
x+1/2,-y,-z
x,-y,z
x+1/2,y,-z

loop_
_atom_site_label
_atom_site_type_symbol
_atom_site_fract_x
_atom_site_fract_y
_atom_site_fract_z
_atom_site_occupancy
_atom_site_U_iso_or_equiv
Th1 Th+4 0 0 0.1082 1 0.0
F9 F-1 0.46 0 0.409 1 0.0
F7 F-1 0.737 0 0.037 1 0.0
F6 F-1 0.366 0.5 0.23 1 0.0
F4 F-1 0.457 0.803 0.111 1 0.0
F3 F-1 0.144 0.744 0.173 1 0.0
Th2 Th+4 0.8343 0.25283 0.60201 1 0.0
Rb1 Rb+1 0.6959 0.5 0.1041 1 0.0
F2 F-1 0.596 0.302 0.452 1 0.0
F8 F-1 0.179 0 0.364 1 0.0
F5 F-1 0.865 0.176 0.304 1 0.0
F1 F-1 0.848 0.5 0.453 1 0.0
